data_4077057
loop_
_publ_author_name
'Wong, Wai-Yeung'
'Choi, Ka-Ho'
'Lu, Guo-Liang'
'Lin, Zhenyang'

_publ_section_title
;
 Bis(alkynyl) Mercury(II) Complexes of Oligothiophenes and Bithiazoles
;
_journal_issue 21
_journal_name_full Organometallics
_journal_page_first 4475
_journal_paper_doi 10.1021/om020517e
_journal_volume 21
_journal_year 2002
_chemical_formula_sum 'C30 H32 N2 O2 S2 Si2'
_chemical_formula_weight 572.88
_chemical_name_systematic
; 
 ? 
;
_space_group_IT_number 2
_symmetry_cell_setting triclinic
_symmetry_space_group_name_Hall '-P 1'
_symmetry_space_group_name_H-M 'P -1'
_atom_sites_solution_hydrogens geom
_atom_sites_solution_primary direct
_atom_sites_solution_secondary difmap
_audit_creation_method SHELXL-97
_cell_angle_alpha 97.465(2)
_cell_angle_beta 100.537(2)
_cell_angle_gamma 97.548(2)
_cell_formula_units_Z 1
_cell_length_a 5.7604(6)
_cell_length_b 11.6894(12)
_cell_length_c 11.9504(13)
_cell_measurement_temperature 293(2)
_cell_volume 774.42(14)
_computing_data_reduction SAINT
_computing_structure_refinement 'SHELXL-97 (Sheldrick, 1997)'
_computing_structure_solution 'SHELXS-97 (Sheldrick, 1990)'
_diffrn_ambient_temperature 293(2)
_diffrn_measured_fraction_theta_full 0.981
_diffrn_measured_fraction_theta_max 0.981
_diffrn_measurement_device_type 'Smart CCD'
_diffrn_radiation_monochromator graphite
_diffrn_radiation_source 'fine-focus sealed tube'
_diffrn_radiation_type MoK\a
_diffrn_radiation_wavelength 0.71073
_diffrn_reflns_av_R_equivalents 0.0209
_diffrn_reflns_av_sigmaI/netI 0.0315
_diffrn_reflns_limit_h_max 6
_diffrn_reflns_limit_h_min -6
_diffrn_reflns_limit_k_max 10
_diffrn_reflns_limit_k_min -13
_diffrn_reflns_limit_l_max 11
_diffrn_reflns_limit_l_min -14
_diffrn_reflns_number 3890
_diffrn_reflns_theta_full 25.00
_diffrn_reflns_theta_max 25.00
_diffrn_reflns_theta_min 1.76
_exptl_absorpt_coefficient_mu 0.278
_exptl_absorpt_process_details SADABS
_exptl_crystal_colour yellow
_exptl_crystal_density_diffrn 1.228
_exptl_crystal_density_method 'not measured'
_exptl_crystal_description needle
_exptl_crystal_F_000 302
_exptl_crystal_size_max 0.39
_exptl_crystal_size_mid 0.08
_exptl_crystal_size_min 0.06
_refine_diff_density_max 0.355
_refine_diff_density_min -0.248
_refine_diff_density_rms 0.056
_refine_ls_extinction_method none
_refine_ls_goodness_of_fit_ref 1.014
_refine_ls_hydrogen_treatment mixed
_refine_ls_matrix_type full
_refine_ls_number_parameters 203
_refine_ls_number_reflns 2670
_refine_ls_number_restraints 0
_refine_ls_restrained_S_all 1.014
_refine_ls_R_factor_all 0.0686
_refine_ls_R_factor_gt 0.0528
_refine_ls_shift/su_max 0.000
_refine_ls_shift/su_mean 0.000
_refine_ls_structure_factor_coef Fsqd
_refine_ls_weighting_details 'calc w=1/[\s^2^(Fo^2^)+(0.1091P)^2^+0.0000P] where P=(Fo^2^+2Fc^2^)/3''
_refine_ls_weighting_scheme calc
_refine_ls_wR_factor_gt 0.1445
_refine_ls_wR_factor_ref 0.1595
_reflns_number_gt 1994
_reflns_number_total 2670
_reflns_threshold_expression >2sigma(I)
_cod_data_source_file om020517e.cif
_cod_data_source_block wy0224wm
_cod_depositor_comments
;
The following automatic conversions were performed:

'_symmetry_cell_setting' value 'Triclinic' changed to 'triclinic'
according to /home/saulius/struct/CIF-dictionaries/cif_core.dic
dictionary named 'cif_core.dic' version 2.4.1 from 2010-06-29.

Automatic conversion script
Id: cif_fix_values 1715 2011-07-08 13:25:40Z adriana 
;
_cod_original_sg_symbol_H-M P-1
_cod_database_code 4077057

loop_
_symmetry_equiv_pos_as_xyz
'x, y, z'
'-x, -y, -z'

loop_
_atom_site_label
_atom_site_type_symbol
_atom_site_fract_x
_atom_site_fract_y
_atom_site_fract_z
_atom_site_U_iso_or_equiv
_atom_site_adp_type
_atom_site_occupancy
_atom_site_symmetry_multiplicity
_atom_site_calc_flag
_atom_site_refinement_flags
C1 C 0.3470(5) 0.3512(2) 0.6250(2) 0.0514(6) Uani 1 1 d .
C2 C 0.4423(5) 0.4697(2) 0.6472(2) 0.0491(6) Uani 1 1 d .
C3 C 0.0961(5) 0.4755(2) 0.5329(2) 0.0510(6) Uani 1 1 d .
C4 C 0.4470(5) 0.2542(2) 0.6626(2) 0.0538(7) Uani 1 1 d .
C5 C 0.5278(5) 0.1709(2) 0.6930(3) 0.0607(7) Uani 1 1 d .
C6 C 0.4741(10) -0.0421(6) 0.8014(9) 0.268(6) Uani 1 1 d .
H6A H 0.5582 -0.0970 0.8386 0.402 Uiso 1 1 calc R
H6B H 0.3458 -0.0836 0.7411 0.402 Uiso 1 1 calc R
H6C H 0.4101 0.0048 0.8568 0.402 Uiso 1 1 calc R
C7 C 0.7895(11) -0.0226(4) 0.6208(4) 0.136(2) Uani 1 1 d .
H7A H 0.9034 -0.0700 0.6500 0.204 Uiso 1 1 calc R
H7B H 0.8654 0.0351 0.5831 0.204 Uiso 1 1 calc R
H7C H 0.6587 -0.0710 0.5667 0.204 Uiso 1 1 calc R
C8 C 0.9414(10) 0.1220(5) 0.8533(4) 0.154(3) Uani 1 1 d .
H8A H 0.8898 0.1658 0.9152 0.230 Uiso 1 1 calc R
H8B H 1.0442 0.1736 0.8204 0.230 Uiso 1 1 calc R
H8C H 1.0272 0.0633 0.8822 0.230 Uiso 1 1 calc R
C9 C 0.6711(5) 0.5283(2) 0.7210(2) 0.0506(6) Uani 1 1 d .
C10 C 0.8393(5) 0.4701(3) 0.7777(2) 0.0567(7) Uani 1 1 d .
C11 C 1.0507(6) 0.5289(3) 0.8478(3) 0.0622(7) Uani 1 1 d .
C12 C 1.0988(5) 0.6488(2) 0.8624(3) 0.0609(7) Uani 1 1 d .
C13 C 0.9322(7) 0.7079(3) 0.8052(3) 0.0759(10) Uani 1 1 d .
C14 C 0.7280(6) 0.6504(3) 0.7370(3) 0.0682(8) Uani 1 1 d .
C15 C 1.4718(7) 0.6599(4) 0.9934(4) 0.0836(10) Uani 1 1 d .
N1 N 0.2923(4) 0.53776(18) 0.59306(18) 0.0515(6) Uani 1 1 d .
O1 O 1.2994(4) 0.71623(19) 0.9300(2) 0.0816(7) Uani 1 1 d .
S1 S 0.06840(13) 0.32720(6) 0.53458(6) 0.0575(3) Uani 1 1 d .
Si1 Si 0.67674(15) 0.05072(7) 0.74095(8) 0.0659(3) Uani 1 1 d .
H5 H 1.161(6) 0.487(3) 0.884(3) 0.089(11) Uiso 1 1 d .
H6 H 0.808(5) 0.391(3) 0.762(2) 0.064(8) Uiso 1 1 d .
H7 H 0.619(6) 0.691(3) 0.701(3) 0.084(10) Uiso 1 1 d .
H1 H 1.576(7) 0.730(4) 1.030(3) 0.101(12) Uiso 1 1 d .
H2 H 1.412(7) 0.603(4) 1.043(4) 0.125(16) Uiso 1 1 d .
H4 H 0.973(7) 0.780(3) 0.819(3) 0.099(12) Uiso 1 1 d .
H3 H 1.546(6) 0.604(3) 0.951(3) 0.088(11) Uiso 1 1 d .

loop_
_atom_site_aniso_label
_atom_site_aniso_U_11
_atom_site_aniso_U_22
_atom_site_aniso_U_33
_atom_site_aniso_U_23
_atom_site_aniso_U_13
_atom_site_aniso_U_12
C1 0.0629(16) 0.0458(14) 0.0509(14) 0.0151(11) 0.0122(12) 0.0198(12)
C2 0.0625(15) 0.0458(14) 0.0483(13) 0.0161(11) 0.0196(12) 0.0224(12)
C3 0.0687(17) 0.0481(15) 0.0460(13) 0.0155(11) 0.0184(13) 0.0269(13)
C4 0.0629(16) 0.0433(14) 0.0581(15) 0.0146(12) 0.0100(13) 0.0163(12)
C5 0.0617(16) 0.0457(15) 0.0718(18) 0.0138(13) 0.0009(14) 0.0118(13)
C6 0.169(5) 0.193(6) 0.582(16) 0.286(9) 0.217(8) 0.121(5)
C7 0.200(5) 0.121(3) 0.093(3) -0.001(3) -0.001(3) 0.104(4)
C8 0.140(4) 0.190(6) 0.112(3) -0.030(3) -0.039(3) 0.102(4)
C9 0.0653(16) 0.0442(13) 0.0507(14) 0.0151(11) 0.0213(13) 0.0186(12)
C10 0.0652(17) 0.0447(15) 0.0623(16) 0.0120(13) 0.0102(14) 0.0163(13)
C11 0.0677(18) 0.0559(17) 0.0676(18) 0.0181(14) 0.0135(15) 0.0194(14)
C12 0.0644(17) 0.0553(17) 0.0659(17) 0.0114(13) 0.0192(14) 0.0095(14)
C13 0.087(2) 0.0417(17) 0.096(2) 0.0166(16) 0.0074(19) 0.0102(16)
C14 0.077(2) 0.0475(17) 0.085(2) 0.0243(15) 0.0141(18) 0.0204(15)
C15 0.080(2) 0.082(3) 0.082(2) 0.006(2) 0.006(2) 0.009(2)
N1 0.0657(14) 0.0473(12) 0.0508(12) 0.0177(10) 0.0180(11) 0.0235(11)
O1 0.0731(14) 0.0652(14) 0.0976(16) 0.0126(12) -0.0005(13) 0.0045(11)
S1 0.0694(5) 0.0477(4) 0.0584(5) 0.0146(3) 0.0074(3) 0.0212(3)
Si1 0.0619(5) 0.0572(5) 0.0855(6) 0.0278(4) 0.0095(4) 0.0263(4)

loop_
_atom_type_symbol
_atom_type_description
_atom_type_scat_dispersion_real
_atom_type_scat_dispersion_imag
_atom_type_scat_source
C C 0.0033 0.0016 'International Tables Vol C Tables 4.2.6.8 and 6.1.1.4'
H H 0.0000 0.0000 'International Tables Vol C Tables 4.2.6.8 and 6.1.1.4'
N N 0.0061 0.0033 'International Tables Vol C Tables 4.2.6.8 and 6.1.1.4'
Si Si 0.0817 0.0704 'International Tables Vol C Tables 4.2.6.8 and 6.1.1.4'
S S 0.1246 0.1234 'International Tables Vol C Tables 4.2.6.8 and 6.1.1.4'
O O 0.0106 0.0060 'International Tables Vol C Tables 4.2.6.8 and 6.1.1.4'

loop_
_geom_angle_atom_site_label_1
_geom_angle_atom_site_label_2
_geom_angle_atom_site_label_3
_geom_angle
_geom_angle_site_symmetry_1
_geom_angle_site_symmetry_3
C2 C1 C4 129.9(3) . .
C2 C1 S1 110.71(19) . .
C4 C1 S1 119.3(2) . .
N1 C2 C1 113.0(2) . .
N1 C2 C9 118.3(2) . .
C1 C2 C9 128.7(2) . .
N1 C3 C3 123.7(3) . 2_566
N1 C3 S1 116.03(18) . .
C3 C3 S1 120.3(3) 2_566 .
C5 C4 C1 178.8(3) . .
C4 C5 Si1 175.2(3) . .
C10 C9 C14 116.3(3) . .
C10 C9 C2 124.0(2) . .
C14 C9 C2 119.7(2) . .
C9 C10 C11 122.1(3) . .
C12 C11 C10 119.9(3) . .
O1 C12 C11 125.2(3) . .
O1 C12 C13 116.3(3) . .
C11 C12 C13 118.5(3) . .
C14 C13 C12 121.3(3) . .
C13 C14 C9 121.9(3) . .
C3 N1 C2 111.8(2) . .
C12 O1 C15 118.4(3) . .
C3 S1 C1 88.46(12) . .
C6 Si1 C5 108.77(18) . .
C6 Si1 C7 115.4(4) . .
C5 Si1 C7 109.21(17) . .
C6 Si1 C8 110.5(4) . .
C5 Si1 C8 105.40(19) . .
C7 Si1 C8 107.1(3) . .

loop_
_geom_bond_atom_site_label_1
_geom_bond_atom_site_label_2
_geom_bond_distance
_geom_bond_site_symmetry_2
C1 C2 1.393(4) .
C1 C4 1.424(3) .
C1 S1 1.730(3) .
C2 N1 1.382(3) .
C2 C9 1.472(4) .
C3 N1 1.294(4) .
C3 C3 1.462(5) 2_566
C3 S1 1.723(3) .
C4 C5 1.203(4) .
C5 Si1 1.839(3) .
C6 Si1 1.801(5) .
C7 Si1 1.840(4) .
C8 Si1 1.857(5) .
C9 C10 1.383(4) .
C9 C14 1.402(4) .
C10 C11 1.384(4) .
C11 C12 1.374(4) .
C12 O1 1.366(4) .
C12 C13 1.386(4) .
C13 C14 1.342(5) .
C15 O1 1.421(5) .
